data_4089339
loop_
_publ_author_name
'Pavlik, Sonja'
'Mereiter, Kurt'
'Puchberger, Michael'
'Kirchner, Karl'

_publ_section_title
;
 Reactions of the Cationic Fragments [RuCp(PPh2NHR)2]+and
 [RuTp(PPh2NHR)2]+(R = Ph,n-Pr) with Alkynes:&#x00A0; Formation of
 Four-Membered Azaphosphacarbenes
;
_journal_issue 14
_journal_name_full Organometallics
_journal_page_first 3561
_journal_paper_doi 10.1021/om050247a
_journal_volume 24
_journal_year 2005
_chemical_formula_moiety '(C41 H42 N O P2 Ru 1+), (C O3 F3 S 1-)'
_chemical_formula_sum 'C42 H42 F3 N O4 P2 Ru S'
_chemical_formula_weight 876.84
_chemical_name_common
;
[RuCp(=C(CH~2~Bu^n^)NHPPh~2~)(kappa^2^(P,P)-PPh~2~OPPh~2~)]CF~3~SO~3~
   (9) 
;
_space_group_IT_number 2
_space_group_name_Hall '-P 1'
_space_group_name_H-M_alt 'P -1'
_symmetry_cell_setting triclinic
_symmetry_space_group_name_H-M 'P -1'
_atom_sites_solution_hydrogens geom
_atom_sites_solution_primary direct
_atom_sites_solution_secondary difmap
_audit_creation_method SHELXL-97
_cell_angle_alpha 77.7180(10)
_cell_angle_beta 68.6360(10)
_cell_angle_gamma 71.8920(10)
_cell_formula_units_Z 2
_cell_length_a 11.6571(7)
_cell_length_b 12.9967(8)
_cell_length_c 15.1889(9)
_cell_measurement_reflns_used 6066
_cell_measurement_temperature 300(2)
_cell_measurement_theta_max 29.8
_cell_measurement_theta_min 2.8
_cell_volume 2024.0(2)
_computing_cell_refinement 'Bruker SAINT'
_computing_data_collection 'Bruker SMART'
_computing_data_reduction 'Bruker SAINT, SADABS, XPREP'
_computing_molecular_graphics 'Bruker SHELXTL'
_computing_publication_material 'Bruker SHELXTL'
_computing_structure_refinement 'SHELXL-97 (Sheldrick, 1997)'
_computing_structure_solution 'SHELXS-97 (Sheldrick, 1997)'
_diffrn_ambient_temperature 300(2)
_diffrn_measured_fraction_theta_full 0.983
_diffrn_measured_fraction_theta_max 0.983
_diffrn_measurement_device_type 'CCD area detector'
_diffrn_measurement_method 'phi and omega scans'
_diffrn_radiation_monochromator graphite
_diffrn_radiation_source 'normal-focus sealed tube'
_diffrn_radiation_type MoK\a
_diffrn_radiation_wavelength 0.71073
_diffrn_reflns_av_R_equivalents 0.0219
_diffrn_reflns_av_sigmaI/netI 0.0284
_diffrn_reflns_limit_h_max 16
_diffrn_reflns_limit_h_min -16
_diffrn_reflns_limit_k_max 18
_diffrn_reflns_limit_k_min -18
_diffrn_reflns_limit_l_max 21
_diffrn_reflns_limit_l_min -21
_diffrn_reflns_number 28295
_diffrn_reflns_theta_full 30.00
_diffrn_reflns_theta_max 30.00
_diffrn_reflns_theta_min 2.77
_diffrn_standards_decay_% 0
_exptl_absorpt_coefficient_mu 0.574
_exptl_absorpt_correction_T_max 1.00
_exptl_absorpt_correction_T_min 0.80
_exptl_absorpt_correction_type multi-scan
_exptl_absorpt_process_details 'Program SADABS, V2.10'
_exptl_crystal_colour brown
_exptl_crystal_density_diffrn 1.439
_exptl_crystal_density_meas 0
_exptl_crystal_density_method 'not measured'
_exptl_crystal_description irregular
_exptl_crystal_F_000 900
_exptl_crystal_size_max 0.75
_exptl_crystal_size_mid 0.42
_exptl_crystal_size_min 0.22
_refine_diff_density_max 0.771
_refine_diff_density_min -0.743
_refine_diff_density_rms 0.053
_refine_ls_extinction_method none
_refine_ls_goodness_of_fit_ref 1.014
_refine_ls_hydrogen_treatment mixed
_refine_ls_matrix_type full
_refine_ls_number_parameters 629
_refine_ls_number_reflns 11591
_refine_ls_number_restraints 370
_refine_ls_restrained_S_all 1.021
_refine_ls_R_factor_all 0.0444
_refine_ls_R_factor_gt 0.0344
_refine_ls_shift/su_max 0.001
_refine_ls_shift/su_mean 0.000
_refine_ls_structure_factor_coef Fsqd
_refine_ls_weighting_details 'calc w=1/[\s^2^(Fo^2^)+(0.0490P)^2^+0.3356P] where P=(Fo^2^+2Fc^2^)/3'
_refine_ls_weighting_scheme calc
_refine_ls_wR_factor_gt 0.0853
_refine_ls_wR_factor_ref 0.0912
_reflns_number_gt 9669
_reflns_number_total 11591
_reflns_threshold_expression >2sigma(I)
_cod_data_source_file om050247asi20050402_100602.cif
_cod_data_source_block compd9
_cod_depositor_comments
;
The following automatic conversions were performed:

data item '_symmetry_cell_setting' value 'Triclinic' was changed to
'triclinic' in accordance with the
/home/saulius/struct/COD-crude-data/automatic-downloads/DataCite-retrospective/ACS/depositions/lib/dictionaries/cif_core.dic
dictionary named 'cif_core.dic' version 2.4.2 last updated on
2011-04-26.

Automatic conversion script
Id: cif_fix_values 6909 2019-04-08 15:41:33Z antanas 
;
_cod_original_sg_symbol_H-M P-1
_cod_database_code 4089339

loop_
_symmetry_equiv_pos_as_xyz
'x, y, z'
'-x, -y, -z'

loop_
_atom_site_label
_atom_site_type_symbol
_atom_site_fract_x
_atom_site_fract_y
_atom_site_fract_z
_atom_site_U_iso_or_equiv
_atom_site_adp_type
_atom_site_occupancy
_atom_site_symmetry_multiplicity
_atom_site_calc_flag
_atom_site_refinement_flags
_atom_site_disorder_assembly
_atom_site_disorder_group
Ru Ru 0.132414(13) 0.283549(11) 0.341193(10) 0.03936(5) Uani 1 1 d . . .
P1 P 0.25611(4) 0.38533(4) 0.23292(3) 0.04050(10) Uani 1 1 d . . .
P2 P 0.02526(4) 0.41146(4) 0.25447(3) 0.03713(9) Uani 1 1 d . . .
O O 0.14397(11) 0.46944(10) 0.18849(9) 0.0427(3) Uani 1 1 d . . .
N N 0.05760(16) 0.13355(13) 0.27006(13) 0.0509(4) Uani 1 1 d . . .
H0A H -0.0151 0.1667 0.3061 0.061 Uiso 1 1 calc R A 1
C1 C 0.1309(4) 0.1569(2) 0.46755(19) 0.0952(11) Uani 1 1 d . . .
H1 H 0.1525 0.0779 0.4667 0.114 Uiso 1 1 calc R . .
C2 C 0.0099(3) 0.2275(3) 0.48361(16) 0.0823(9) Uani 1 1 d . . .
H2 H -0.0693 0.2070 0.4967 0.099 Uiso 1 1 calc R . .
C3 C 0.0199(3) 0.3293(3) 0.48676(16) 0.0763(8) Uani 1 1 d . . .
H3 H -0.0520 0.3936 0.5020 0.092 Uiso 1 1 calc R . .
C4 C 0.1432(3) 0.3251(3) 0.47295(18) 0.0792(8) Uani 1 1 d . . .
H4 H 0.1747 0.3851 0.4769 0.095 Uiso 1 1 calc R . .
C5 C 0.2148(3) 0.2180(3) 0.46016(18) 0.0894(10) Uani 1 1 d . . .
H5 H 0.3055 0.1894 0.4535 0.107 Uiso 1 1 calc R . .
C6 C 0.30979(17) 0.47721(17) 0.27494(13) 0.0462(4) Uani 1 1 d . . .
C7 C 0.4204(2) 0.4397(2) 0.29955(19) 0.0674(6) Uani 1 1 d . . .
H7 H 0.4664 0.3673 0.2947 0.081 Uiso 1 1 calc R . .
C8 C 0.4633(3) 0.5084(3) 0.3312(2) 0.0743(7) Uani 1 1 d . . .
H8 H 0.5379 0.4823 0.3471 0.089 Uiso 1 1 calc R . .
C9 C 0.3961(3) 0.6147(2) 0.33905(19) 0.0721(7) Uani 1 1 d . . .
H9 H 0.4254 0.6612 0.3595 0.087 Uiso 1 1 calc R . .
C10 C 0.2854(3) 0.6524(2) 0.3167(2) 0.0787(8) Uani 1 1 d . . .
H10 H 0.2386 0.7243 0.3233 0.094 Uiso 1 1 calc R . .
C11 C 0.2428(2) 0.5836(2) 0.28422(19) 0.0645(6) Uani 1 1 d . . .
H11 H 0.1680 0.6102 0.2686 0.077 Uiso 1 1 calc R . .
C12 C 0.38893(18) 0.35009(17) 0.12509(14) 0.0493(4) Uani 1 1 d . . .
C13 C 0.4956(2) 0.2680(2) 0.13264(19) 0.0643(6) Uani 1 1 d . . .
H13 H 0.4976 0.2312 0.1919 0.077 Uiso 1 1 calc R . .
C14 C 0.5994(2) 0.2407(3) 0.0518(2) 0.0817(8) Uani 1 1 d . . .
H14 H 0.6708 0.1857 0.0573 0.098 Uiso 1 1 calc R . .
C15 C 0.5971(3) 0.2942(3) -0.0353(2) 0.0889(9) Uani 1 1 d . . .
H15 H 0.6666 0.2752 -0.0891 0.107 Uiso 1 1 calc R . .
C16 C 0.4930(3) 0.3757(3) -0.04378(19) 0.0851(9) Uani 1 1 d . . .
H16 H 0.4923 0.4123 -0.1034 0.102 Uiso 1 1 calc R . .
C17 C 0.3876(2) 0.4045(2) 0.03660(16) 0.0633(6) Uani 1 1 d . . .
H17 H 0.3169 0.4599 0.0305 0.076 Uiso 1 1 calc R . .
C18 C -0.10418(16) 0.52356(15) 0.30592(13) 0.0420(4) Uani 1 1 d . . .
C19 C -0.21045(18) 0.50182(18) 0.37951(15) 0.0511(4) Uani 1 1 d . . .
H19 H -0.2109 0.4304 0.4060 0.061 Uiso 1 1 calc R . .
C20 C -0.31570(19) 0.5866(2) 0.41337(16) 0.0607(6) Uani 1 1 d . . .
H20 H -0.3873 0.5718 0.4617 0.073 Uiso 1 1 calc R . .
C21 C -0.3144(2) 0.6923(2) 0.37565(19) 0.0667(6) Uani 1 1 d . . .
H21 H -0.3851 0.7489 0.3987 0.080 Uiso 1 1 calc R . .
C22 C -0.2093(2) 0.71470(19) 0.30419(19) 0.0649(6) Uani 1 1 d . . .
H22 H -0.2086 0.7865 0.2795 0.078 Uiso 1 1 calc R . .
C23 C -0.1043(2) 0.63081(16) 0.26866(16) 0.0522(4) Uani 1 1 d . . .
H23 H -0.0336 0.6464 0.2197 0.063 Uiso 1 1 calc R . .
C24 C -0.02573(17) 0.38653(14) 0.16265(13) 0.0418(4) Uani 1 1 d . . .
C25 C -0.1516(2) 0.3884(2) 0.18059(18) 0.0711(7) Uani 1 1 d . . .
H25 H -0.2109 0.4022 0.2401 0.085 Uiso 1 1 calc R . .
C26 C -0.1895(3) 0.3697(3) 0.1100(2) 0.0834(9) Uani 1 1 d . . .
H26 H -0.2743 0.3713 0.1225 0.100 Uiso 1 1 calc R . .
C27 C -0.1033(3) 0.3489(2) 0.02227(18) 0.0672(6) Uani 1 1 d . . .
H27 H -0.1293 0.3366 -0.0248 0.081 Uiso 1 1 calc R . .
C28 C 0.0207(3) 0.3464(2) 0.00402(17) 0.0652(6) Uani 1 1 d . . .
H28 H 0.0793 0.3329 -0.0558 0.078 Uiso 1 1 calc R . .
C29 C 0.0602(2) 0.36395(18) 0.07427(15) 0.0557(5) Uani 1 1 d . . .
H29 H 0.1456 0.3604 0.0615 0.067 Uiso 1 1 calc R . .
C30 C 0.0612(4) 0.0477(2) 0.2279(2) 0.0493(11) Uani 0.570(4) 1 d PGU B 1
C31 C 0.0313(4) -0.0437(3) 0.2882(2) 0.0555(11) Uani 0.570(4) 1 d PGU B 1
H31 H 0.0170 -0.0476 0.3530 0.067 Uiso 0.570(4) 1 calc PR B 1
C32 C 0.0229(5) -0.1293(3) 0.2515(3) 0.0848(18) Uani 0.570(4) 1 d PGU B 1
H32 H 0.0029 -0.1905 0.2917 0.102 Uiso 0.570(4) 1 calc PR B 1
C33 C 0.0442(5) -0.1235(3) 0.1545(3) 0.088(2) Uani 0.570(4) 1 d PGU B 1
H33 H 0.0385 -0.1808 0.1300 0.106 Uiso 0.570(4) 1 calc PR B 1
C34 C 0.0741(4) -0.0321(3) 0.0943(2) 0.0920(17) Uani 0.570(4) 1 d PGU B 1
H34 H 0.0883 -0.0283 0.0295 0.110 Uiso 0.570(4) 1 calc PR B 1
C35 C 0.0825(4) 0.0535(3) 0.1310(2) 0.0725(12) Uani 0.570(4) 1 d PGU B 1
H35 H 0.1025 0.1147 0.0907 0.087 Uiso 0.570(4) 1 calc PR B 1
C30' C 0.0349(2) 0.0497(2) 0.2294(2) 0.0541(19) Uani 0.430(4) 1 d PGU B 2
C31' C 0.0772(5) -0.0604(2) 0.2580(4) 0.100(3) Uani 0.430(4) 1 d PGU B 2
H31' H 0.1198 -0.0820 0.3028 0.120 Uiso 0.430(4) 1 calc PR B 2
C32' C 0.0560(5) -0.1382(3) 0.2198(5) 0.134(5) Uani 0.430(4) 1 d PGU B 2
H32' H 0.0843 -0.2118 0.2389 0.160 Uiso 0.430(4) 1 calc PR B 2
C33' C -0.0076(5) -0.1059(4) 0.1529(4) 0.109(3) Uani 0.430(4) 1 d PGU B 2
H33' H -0.0218 -0.1580 0.1273 0.131 Uiso 0.430(4) 1 calc PR B 2
C34' C -0.0500(5) 0.0041(4) 0.1243(4) 0.109(3) Uani 0.430(4) 1 d PGU B 2
H34' H -0.0925 0.0257 0.0795 0.130 Uiso 0.430(4) 1 calc PR B 2
C35' C -0.0287(4) 0.0820(3) 0.1625(3) 0.090(2) Uani 0.430(4) 1 d PGU B 2
H35' H -0.0571 0.1556 0.1434 0.108 Uiso 0.430(4) 1 calc PR B 2
C36 C 0.15689(17) 0.16827(14) 0.25915(13) 0.0461(4) Uani 1 1 d RD B .
C37 C 0.28436(17) 0.1006(3) 0.2027(3) 0.0493(14) Uani 0.570(4) 1 d PRDU B 1
H37A H 0.3336 0.1491 0.1585 0.059 Uiso 0.570(4) 1 calc PR B 1
H37B H 0.2699 0.0564 0.1657 0.059 Uiso 0.570(4) 1 calc PR B 1
C38 C 0.3616(7) 0.0263(8) 0.2646(5) 0.092(2) Uani 0.570(4) 1 d PDU B 1
H38A H 0.3162 -0.0270 0.3044 0.110 Uiso 0.570(4) 1 calc PR B 1
H38B H 0.3689 0.0694 0.3062 0.110 Uiso 0.570(4) 1 calc PR B 1
C39 C 0.4956(5) -0.0337(6) 0.2069(5) 0.108(2) Uani 0.570(4) 1 d PDU B 1
H39A H 0.5399 0.0203 0.1672 0.130 Uiso 0.570(4) 1 calc PR B 1
H39B H 0.5414 -0.0735 0.2509 0.130 Uiso 0.570(4) 1 calc PR B 1
C40 C 0.5017(7) -0.1104(7) 0.1456(6) 0.117(3) Uani 0.570(4) 1 d PDU B 1
H40S H 0.4578 -0.0708 0.1004 0.140 Uiso 0.570(4) 1 calc PR B 1
H40B H 0.4568 -0.1642 0.1847 0.140 Uiso 0.570(4) 1 calc PR B 1
C41 C 0.6373(8) -0.1695(9) 0.0908(8) 0.119(3) Uani 0.570(4) 1 d PDU B 1
H41S H 0.6348 -0.2294 0.0646 0.179 Uiso 0.570(4) 1 calc PR B 1
H41B H 0.6870 -0.1962 0.1331 0.179 Uiso 0.570(4) 1 calc PR B 1
H41C H 0.6753 -0.1198 0.0402 0.179 Uiso 0.570(4) 1 calc PR B 1
C37' C 0.2742(7) 0.1195(7) 0.1814(6) 0.074(3) Uani 0.430(4) 1 d PDU B 2
H37C H 0.2504 0.0928 0.1372 0.089 Uiso 0.430(4) 1 calc PR B 2
H37D H 0.3201 0.1741 0.1464 0.089 Uiso 0.430(4) 1 calc PR B 2
C38' C 0.3562(9) 0.0278(9) 0.2269(7) 0.091(3) Uani 0.430(4) 1 d PDU B 2
H38C H 0.3070 -0.0220 0.2684 0.109 Uiso 0.430(4) 1 calc PR B 2
H38D H 0.3891 0.0558 0.2645 0.109 Uiso 0.430(4) 1 calc PR B 2
C39' C 0.4660(9) -0.0310(10) 0.1474(8) 0.133(4) Uani 0.430(4) 1 d PDU B 2
H39C H 0.4330 -0.0691 0.1175 0.160 Uiso 0.430(4) 1 calc PR B 2
H39D H 0.5033 0.0223 0.0995 0.160 Uiso 0.430(4) 1 calc PR B 2
C40' C 0.5652(11) -0.1093(14) 0.1830(9) 0.199(7) Uani 0.430(4) 1 d PDU B 2
H40C H 0.5293 -0.1652 0.2281 0.239 Uiso 0.430(4) 1 calc PR B 2
H40D H 0.5948 -0.0721 0.2162 0.239 Uiso 0.430(4) 1 calc PR B 2
C41' C 0.6775(14) -0.162(2) 0.1026(14) 0.236(14) Uani 0.430(4) 1 d PDU B 2
H41D H 0.6577 -0.2205 0.0859 0.354 Uiso 0.430(4) 1 calc PR B 2
H41E H 0.7514 -0.1910 0.1229 0.354 Uiso 0.430(4) 1 calc PR B 2
H41F H 0.6942 -0.1091 0.0483 0.354 Uiso 0.430(4) 1 calc PR B 2
S S -0.3118(4) 0.1824(3) 0.4434(3) 0.0863(12) Uani 0.570(4) 1 d PDU B 1
C42 C -0.3448(7) 0.1118(7) 0.3678(6) 0.098(2) Uani 0.570(4) 1 d PDU B 1
O1 O -0.1789(3) 0.1506(6) 0.4164(5) 0.144(3) Uani 0.570(4) 1 d PDU B 1
O2 O -0.3703(5) 0.1362(4) 0.5382(3) 0.1232(18) Uani 0.570(4) 1 d PDU B 1
O3 O -0.3680(8) 0.2905(4) 0.4237(5) 0.149(3) Uani 0.570(4) 1 d PDU B 1
F1 F -0.4665(5) 0.1291(8) 0.3881(7) 0.168(3) Uani 0.570(4) 1 d PDU B 1
F2 F -0.2960(7) 0.1446(6) 0.2795(3) 0.165(3) Uani 0.570(4) 1 d PDU B 1
F3 F -0.3000(9) 0.0057(5) 0.3836(7) 0.137(3) Uani 0.570(4) 1 d PDU B 1
S' S -0.3023(5) 0.1900(4) 0.4454(3) 0.0697(11) Uani 0.430(4) 1 d PDU B 2
C42' C -0.3606(9) 0.1018(7) 0.4078(7) 0.089(3) Uani 0.430(4) 1 d PDU B 2
O1' O -0.2093(5) 0.2246(4) 0.3628(4) 0.0931(18) Uani 0.430(4) 1 d PDU B 2
O2' O -0.2544(10) 0.1275(6) 0.5167(6) 0.149(3) Uani 0.430(4) 1 d PDU B 2
O3' O -0.4083(7) 0.2791(6) 0.4723(7) 0.143(4) Uani 0.430(4) 1 d PDU B 2
F1' F -0.4469(8) 0.0660(7) 0.4773(7) 0.201(4) Uani 0.430(4) 1 d PDU B 2
F2' F -0.4088(12) 0.1491(7) 0.3389(9) 0.185(5) Uani 0.430(4) 1 d PDU B 2
F3' F -0.2685(11) 0.0178(7) 0.3733(9) 0.140(4) Uani 0.430(4) 1 d PDU B 2

loop_
_atom_site_aniso_label
_atom_site_aniso_U_11
_atom_site_aniso_U_22
_atom_site_aniso_U_33
_atom_site_aniso_U_23
_atom_site_aniso_U_13
_atom_site_aniso_U_12
Ru 0.03952(8) 0.03985(8) 0.03826(8) -0.00364(5) -0.01245(5) -0.01013(5)
P1 0.0374(2) 0.0425(2) 0.0422(2) -0.00588(18) -0.01165(17) -0.01184(17)
P2 0.0376(2) 0.0359(2) 0.0399(2) -0.00733(16) -0.01320(16) -0.00926(16)
O 0.0419(6) 0.0420(7) 0.0457(6) -0.0020(5) -0.0149(5) -0.0137(5)
N 0.0545(9) 0.0368(8) 0.0601(10) -0.0116(7) -0.0151(7) -0.0098(7)
C1 0.171(4) 0.0577(16) 0.0486(13) 0.0107(11) -0.0416(18) -0.0218(19)
C2 0.0843(18) 0.132(3) 0.0413(11) 0.0113(14) -0.0163(11) -0.062(2)
C3 0.0812(17) 0.090(2) 0.0417(11) -0.0136(11) -0.0167(11) -0.0001(14)
C4 0.113(2) 0.094(2) 0.0508(13) -0.0017(13) -0.0352(14) -0.0479(19)
C5 0.0600(14) 0.146(3) 0.0499(13) 0.0035(16) -0.0275(11) -0.0075(17)
C6 0.0442(9) 0.0545(11) 0.0438(9) -0.0072(8) -0.0108(7) -0.0207(8)
C7 0.0679(14) 0.0647(14) 0.0850(17) -0.0084(12) -0.0413(13) -0.0181(11)
C8 0.0701(15) 0.094(2) 0.0811(17) -0.0108(15) -0.0385(13) -0.0334(14)
C9 0.0776(16) 0.0876(19) 0.0707(15) -0.0209(13) -0.0211(12) -0.0432(14)
C10 0.0788(17) 0.0692(16) 0.101(2) -0.0362(15) -0.0276(15) -0.0202(13)
C11 0.0525(11) 0.0652(14) 0.0850(16) -0.0269(12) -0.0236(11) -0.0134(10)
C12 0.0441(9) 0.0523(11) 0.0512(10) -0.0115(8) -0.0061(8) -0.0193(8)
C13 0.0452(10) 0.0723(15) 0.0682(14) -0.0149(12) -0.0093(10) -0.0113(10)
C14 0.0476(12) 0.0864(19) 0.100(2) -0.0350(17) -0.0029(13) -0.0110(12)
C15 0.0675(16) 0.107(2) 0.0787(19) -0.0353(17) 0.0143(14) -0.0324(16)
C16 0.091(2) 0.100(2) 0.0533(13) -0.0124(14) 0.0042(13) -0.0389(18)
C17 0.0673(13) 0.0639(14) 0.0521(12) -0.0063(10) -0.0076(10) -0.0217(11)
C18 0.0416(8) 0.0424(9) 0.0465(9) -0.0130(7) -0.0176(7) -0.0073(7)
C19 0.0456(9) 0.0562(11) 0.0546(11) -0.0146(9) -0.0151(8) -0.0128(8)
C20 0.0425(10) 0.0818(16) 0.0590(12) -0.0268(11) -0.0137(9) -0.0083(10)
C21 0.0549(12) 0.0669(15) 0.0799(16) -0.0346(13) -0.0296(11) 0.0091(10)
C22 0.0677(14) 0.0443(11) 0.0812(16) -0.0162(11) -0.0290(12) 0.0001(10)
C23 0.0523(10) 0.0446(10) 0.0589(11) -0.0097(9) -0.0188(9) -0.0077(8)
C24 0.0471(9) 0.0356(8) 0.0465(9) -0.0070(7) -0.0194(7) -0.0091(7)
C25 0.0575(12) 0.109(2) 0.0611(13) -0.0311(14) -0.0119(10) -0.0356(13)
C26 0.0675(15) 0.126(3) 0.0817(18) -0.0372(17) -0.0275(13) -0.0372(16)
C27 0.0850(16) 0.0668(15) 0.0681(14) -0.0186(11) -0.0441(13) -0.0137(12)
C28 0.0790(16) 0.0688(15) 0.0503(11) -0.0181(10) -0.0248(11) -0.0098(12)
C29 0.0548(11) 0.0620(13) 0.0524(11) -0.0186(10) -0.0192(9) -0.0074(9)
C30 0.0459(18) 0.042(3) 0.061(3) -0.008(2) -0.0177(17) -0.0105(16)
C31 0.058(2) 0.035(2) 0.070(2) -0.0161(17) -0.0121(19) -0.0119(18)
C32 0.093(4) 0.042(3) 0.121(4) -0.022(3) -0.028(3) -0.019(2)
C33 0.093(5) 0.072(4) 0.122(5) -0.047(3) -0.035(4) -0.027(3)
C34 0.101(4) 0.106(4) 0.090(3) -0.041(3) -0.041(3) -0.022(3)
C35 0.090(3) 0.065(3) 0.073(3) -0.013(2) -0.036(3) -0.019(2)
C30' 0.061(4) 0.035(3) 0.074(5) -0.019(3) -0.018(3) -0.021(3)
C31' 0.113(7) 0.034(3) 0.170(9) -0.026(4) -0.075(7) 0.005(4)
C32' 0.134(9) 0.047(5) 0.266(14) -0.040(6) -0.109(9) -0.017(5)
C33' 0.126(9) 0.072(4) 0.141(8) -0.041(5) -0.029(6) -0.039(5)
C34' 0.183(9) 0.087(5) 0.088(5) -0.016(4) -0.056(5) -0.058(6)
C35' 0.160(8) 0.052(3) 0.082(4) -0.004(3) -0.058(5) -0.038(4)
C36 0.0517(10) 0.0354(9) 0.0460(9) -0.0029(7) -0.0123(8) -0.0094(7)
C37 0.051(2) 0.039(3) 0.048(2) -0.007(2) -0.0041(17) -0.0105(18)
C38 0.078(3) 0.099(4) 0.070(4) -0.036(3) -0.032(3) 0.044(3)
C39 0.081(3) 0.117(5) 0.109(5) -0.053(4) -0.048(3) 0.046(3)
C40 0.090(4) 0.109(5) 0.142(6) -0.067(5) -0.023(4) 0.007(4)
C41 0.089(5) 0.112(6) 0.133(7) -0.058(5) -0.027(5) 0.026(4)
C37' 0.087(5) 0.038(3) 0.067(5) -0.004(3) 0.010(3) -0.016(3)
C38' 0.068(4) 0.084(5) 0.101(7) -0.027(6) -0.012(5) 0.002(4)
C39' 0.091(6) 0.131(8) 0.163(10) -0.088(8) -0.032(6) 0.028(5)
C40' 0.109(8) 0.278(16) 0.191(12) -0.149(12) -0.062(8) 0.077(9)
C41' 0.136(13) 0.36(3) 0.163(12) -0.167(16) -0.082(11) 0.131(16)
S 0.0509(12) 0.078(2) 0.106(2) -0.0212(15) -0.0045(11) 0.0000(12)
C42 0.075(4) 0.102(5) 0.125(5) 0.023(4) -0.054(4) -0.033(4)
O1 0.048(2) 0.238(7) 0.167(6) -0.126(6) -0.004(3) -0.032(3)
O2 0.109(4) 0.138(4) 0.086(3) 0.005(3) -0.006(3) -0.024(3)
O3 0.177(7) 0.080(3) 0.175(7) 0.033(4) -0.064(6) -0.036(4)
F1 0.074(2) 0.181(7) 0.263(9) -0.016(6) -0.071(4) -0.035(3)
F2 0.202(6) 0.229(6) 0.096(3) 0.002(3) -0.062(3) -0.095(6)
F3 0.166(6) 0.078(3) 0.202(8) -0.012(3) -0.108(6) -0.024(3)
S' 0.071(2) 0.070(2) 0.0644(17) -0.0056(13) -0.0078(13) -0.0310(16)
C42' 0.086(5) 0.056(4) 0.132(8) 0.004(4) -0.055(5) -0.010(3)
O1' 0.067(3) 0.081(3) 0.110(4) -0.004(3) -0.002(3) -0.026(2)
O2' 0.231(10) 0.128(6) 0.141(6) 0.041(5) -0.115(7) -0.092(6)
O3' 0.090(4) 0.097(5) 0.191(9) -0.070(6) 0.026(5) -0.002(3)
F1' 0.157(6) 0.181(7) 0.263(9) 0.008(7) -0.010(6) -0.130(6)
F2' 0.245(14) 0.135(6) 0.264(12) 0.011(9) -0.216(12) -0.031(9)
F3' 0.154(7) 0.070(4) 0.189(9) -0.050(5) -0.051(5) 0.000(4)

loop_
_atom_type_symbol
_atom_type_description
_atom_type_scat_dispersion_real
_atom_type_scat_dispersion_imag
_atom_type_scat_source
C C 0.0033 0.0016 'International Tables Vol C Tables 4.2.6.8 and 6.1.1.4'
H H 0.0000 0.0000 'International Tables Vol C Tables 4.2.6.8 and 6.1.1.4'
N N 0.0061 0.0033 'International Tables Vol C Tables 4.2.6.8 and 6.1.1.4'
O O 0.0106 0.0060 'International Tables Vol C Tables 4.2.6.8 and 6.1.1.4'
F F 0.0171 0.0103 'International Tables Vol C Tables 4.2.6.8 and 6.1.1.4'
P P 0.1023 0.0942 'International Tables Vol C Tables 4.2.6.8 and 6.1.1.4'
S S 0.1246 0.1234 'International Tables Vol C Tables 4.2.6.8 and 6.1.1.4'
Ru Ru -1.2594 0.8363 'International Tables Vol C Tables 4.2.6.8 and 6.1.1.4'

loop_
_geom_angle_atom_site_label_1
_geom_angle_atom_site_label_2
_geom_angle_atom_site_label_3
_geom_angle
C36 Ru C3 138.66(10)
C36 Ru C2 103.15(10)
C3 Ru C2 36.02(11)
C36 Ru C4 149.13(10)
C3 Ru C4 35.55(11)
C2 Ru C4 60.12(11)
C36 Ru C5 113.55(12)
C3 Ru C5 59.90(11)
C2 Ru C5 60.43(11)
C4 Ru C5 36.35(12)
C36 Ru P2 90.84(5)
C3 Ru P2 101.06(7)
C2 Ru P2 114.33(9)
C4 Ru P2 119.28(9)
C5 Ru P2 155.56(11)
C36 Ru C1 90.45(9)
C3 Ru C1 59.98(11)
C2 Ru C1 36.17(13)
C4 Ru C1 60.43(11)
C5 Ru C1 36.40(13)
P2 Ru C1 149.42(12)
C36 Ru P1 99.13(5)
C3 Ru P1 122.08(9)
C2 Ru P1 157.52(9)
C4 Ru P1 98.59(8)
C5 Ru P1 107.57(9)
P2 Ru P1 67.907(17)
C1 Ru P1 141.74(12)
O P1 C6 103.24(8)
O P1 C12 101.79(9)
C6 P1 C12 100.95(9)
O P1 Ru 97.32(5)
C6 P1 Ru 118.42(6)
C12 P1 Ru 130.49(7)
O P1 P2 41.44(4)
C6 P1 P2 122.09(7)
C12 P1 P2 125.74(7)
Ru P1 P2 55.917(15)
O P2 C18 104.16(8)
O P2 C24 101.11(8)
C18 P2 C24 101.75(8)
O P2 Ru 97.54(5)
C18 P2 Ru 122.32(6)
C24 P2 Ru 125.55(6)
O P2 P1 41.40(5)
C18 P2 P1 125.65(6)
C24 P2 P1 121.86(6)
Ru P2 P1 56.176(15)
P1 O P2 97.16(7)
C36 N C30 124.9(2)
C36 N C30' 135.25(18)
C30 N C30' 10.9(2)
C36 N H0A 117.5
C30 N H0A 117.5
C30' N H0A 107.1
C2 C1 C5 107.4(3)
C2 C1 Ru 71.32(15)
C5 C1 Ru 71.53(15)
C2 C1 H1 126.2
C5 C1 H1 126.2
Ru C1 H1 126.2
C3 C2 C1 107.6(3)
C3 C2 Ru 71.53(14)
C1 C2 Ru 72.51(15)
C3 C2 H2 126.1
C1 C2 H2 126.1
Ru C2 H2 126.1
C4 C3 C2 109.7(3)
C4 C3 Ru 72.89(15)
C2 C3 Ru 72.44(14)
C4 C3 H3 125.1
C2 C3 H3 125.1
Ru C3 H3 125.1
C3 C4 C5 107.7(3)
C3 C4 Ru 71.56(15)
C5 C4 Ru 71.96(15)
C3 C4 H4 126.0
C5 C4 H4 126.0
Ru C4 H4 126.0
C4 C5 C1 107.5(3)
C4 C5 Ru 71.69(15)
C1 C5 Ru 72.06(15)
C4 C5 H5 126.1
C1 C5 H5 126.1
Ru C5 H5 126.1
C11 C6 C7 118.3(2)
C11 C6 P1 121.66(16)
C7 C6 P1 120.00(17)
C8 C7 C6 120.9(2)
C8 C7 H7 119.6
C6 C7 H7 119.6
C9 C8 C7 120.1(2)
C9 C8 H8 120.0
C7 C8 H8 120.0
C8 C9 C10 119.7(2)
C8 C9 H9 120.2
C10 C9 H9 120.2
C9 C10 C11 120.3(3)
C9 C10 H10 119.9
C11 C10 H10 119.9
C6 C11 C10 120.7(2)
C6 C11 H11 119.6
C10 C11 H11 119.6
C17 C12 C13 119.2(2)
C17 C12 P1 121.92(17)
C13 C12 P1 118.82(17)
C12 C13 C14 120.1(3)
C12 C13 H13 119.9
C14 C13 H13 119.9
C15 C14 C13 120.3(3)
C15 C14 H14 119.8
C13 C14 H14 119.8
C14 C15 C16 120.2(3)
C14 C15 H15 119.9
C16 C15 H15 119.9
C15 C16 C17 120.4(3)
C15 C16 H16 119.8
C17 C16 H16 119.8
C12 C17 C16 119.7(3)
C12 C17 H17 120.2
C16 C17 H17 120.2
C23 C18 C19 119.15(18)
C23 C18 P2 121.27(15)
C19 C18 P2 119.38(15)
C20 C19 C18 120.0(2)
C20 C19 H19 120.0
C18 C19 H19 120.0
C21 C20 C19 120.1(2)
C21 C20 H20 119.9
C19 C20 H20 119.9
C22 C21 C20 120.3(2)
C22 C21 H21 119.9
C20 C21 H21 119.9
C21 C22 C23 120.3(2)
C21 C22 H22 119.9
C23 C22 H22 119.9
C22 C23 C18 120.1(2)
C22 C23 H23 119.9
C18 C23 H23 119.9
C29 C24 C25 118.45(18)
C29 C24 P2 120.84(15)
C25 C24 P2 120.70(15)
C24 C25 C26 120.2(2)
C24 C25 H25 119.9
C26 C25 H25 119.9
C27 C26 C25 120.5(2)
C27 C26 H26 119.7
C25 C26 H26 119.7
C28 C27 C26 119.7(2)
C28 C27 H27 120.1
C26 C27 H27 120.1
C27 C28 C29 120.4(2)
C27 C28 H28 119.8
C29 C28 H28 119.8
C24 C29 C28 120.7(2)
C24 C29 H29 119.7
C28 C29 H29 119.7
N C30 C31 116.9(2)
N C30 C35 122.8(2)
C31 C30 C35 120.0
C30 C31 C32 120.0
C30 C31 H31 120.0
C32 C31 H31 120.0
C31 C32 C33 120.0
C31 C32 H32 120.0
C33 C32 H32 120.0
C34 C33 C32 120.0
C34 C33 H33 120.0
C32 C33 H33 120.0
C35 C34 C33 120.0
C35 C34 H34 120.0
C33 C34 H34 120.0
C34 C35 C30 120.0
C34 C35 H35 120.0
C30 C35 H35 120.0
C31' C30' C35' 120.0
C31' C30' N 120.25(13)
C35' C30' N 119.75(13)
C30' C31' C32' 120.0
C30' C31' H31' 120.0
C32' C31' H31' 120.0
C31' C32' C33' 120.0
C31' C32' H32' 120.0
C33' C32' H32' 120.0
C34' C33' C32' 120.0
C34' C33' H33' 120.0
C32' C33' H33' 120.0
C35' C34' C33' 120.0
C35' C34' H34' 120.0
C33' C34' H34' 120.0
C34' C35' C30' 120.0
C34' C35' H35' 120.0
C30' C35' H35' 120.0
N C36 C37' 113.4(4)
N C36 C37 115.42(11)
C37' C36 C37 15.0(5)
N C36 Ru 117.82(13)
C37' C36 Ru 128.7(4)
C37 C36 Ru 125.29(9)
C36 C37 C38 113.4(3)
C36 C37 H37A 108.9
C38 C37 H37A 108.9
C36 C37 H37B 108.9
C38 C37 H37B 108.9
H37A C37 H37B 107.7
C37 C38 C39 113.2(5)
C37 C38 H38A 108.9
C39 C38 H38A 108.9
C37 C38 H38B 108.9
C39 C38 H38B 108.9
H38A C38 H38B 107.8
C40 C39 C38 116.0(6)
C40 C39 H39A 108.3
C38 C39 H39A 108.3
C40 C39 H39B 108.3
C38 C39 H39B 108.3
H39A C39 H39B 107.4
C39 C40 C41 114.0(7)
C39 C40 H40S 108.7
C41 C40 H40S 108.7
C39 C40 H40B 108.7
C41 C40 H40B 108.7
H40S C40 H40B 107.6
C40 C41 H41S 109.5
C40 C41 H41B 109.5
H41S C41 H41B 109.5
C40 C41 H41C 109.5
H41S C41 H41C 109.5
H41B C41 H41C 109.5
C38' C37' C36 107.8(6)
C38' C37' H37C 110.1
C36 C37' H37C 110.1
C38' C37' H37D 110.1
C36 C37' H37D 110.1
H37C C37' H37D 108.5
C37' C38' C39' 107.7(7)
C37' C38' H38C 110.2
C39' C38' H38C 110.2
C37' C38' H38D 110.2
C39' C38' H38D 110.2
H38C C38' H38D 108.5
C40' C39' C38' 112.1(9)
C40' C39' H39C 109.2
C38' C39' H39C 109.2
C40' C39' H39D 109.2
C38' C39' H39D 109.2
H39C C39' H39D 107.9
C39' C40' C41' 111.6(11)
C39' C40' H40C 109.3
C41' C40' H40C 109.3
C39' C40' H40D 109.3
C41' C40' H40D 109.3
H40C C40' H40D 108.0
C40' C41' H41D 109.5
C40' C41' H41E 109.5
H41D C41' H41E 109.5
C40' C41' H41F 109.5
H41D C41' H41F 109.5
H41E C41' H41F 109.5
O3 S O1 117.3(5)
O3 S O2 114.1(4)
O1 S O2 112.2(5)
O3 S C42 104.9(5)
O1 S C42 102.4(4)
O2 S C42 103.8(4)
F2 C42 F1 109.3(7)
F2 C42 F3 109.9(8)
F1 C42 F3 106.3(7)
F2 C42 S 110.7(5)
F1 C42 S 109.9(6)
F3 C42 S 110.7(6)
O2' S' O3' 116.8(6)
O2' S' O1' 114.6(6)
O3' S' O1' 109.2(5)
O2' S' C42' 105.2(5)
O3' S' C42' 104.1(5)
O1' S' C42' 105.6(4)
F1' C42' F3' 108.2(8)
F1' C42' F2' 108.2(8)
F3' C42' F2' 105.4(9)
F1' C42' S' 111.0(7)
F3' C42' S' 111.0(7)
F2' C42' S' 112.8(6)

loop_
_geom_bond_atom_site_label_1
_geom_bond_atom_site_label_2
_geom_bond_distance
Ru C36 2.0368(17)
Ru C3 2.219(2)
Ru C2 2.230(2)
Ru C4 2.235(2)
Ru C5 2.239(2)
Ru P2 2.2439(5)
Ru C1 2.246(2)
Ru P1 2.2508(5)
P1 O 1.6733(13)
P1 C6 1.8178(19)
P1 C12 1.8222(19)
P1 P2 2.5104(6)
P2 O 1.6745(13)
P2 C18 1.8080(18)
P2 C24 1.8219(18)
N C36 1.313(2)
N C30 1.382(3)
N C30' 1.491(2)
N H0A 0.8600
C1 C2 1.390(5)
C1 C5 1.401(5)
C1 H1 0.9800
C2 C3 1.376(4)
C2 H2 0.9800
C3 C4 1.360(4)
C3 H3 0.9800
C4 C5 1.396(5)
C4 H4 0.9800
C5 H5 0.9800
C6 C11 1.369(3)
C6 C7 1.387(3)
C7 C8 1.383(3)
C7 H7 0.9300
C8 C9 1.365(4)
C8 H8 0.9300
C9 C10 1.369(4)
C9 H9 0.9300
C10 C11 1.390(3)
C10 H10 0.9300
C11 H11 0.9300
C12 C17 1.382(3)
C12 C13 1.387(3)
C13 C14 1.390(3)
C13 H13 0.9300
C14 C15 1.363(5)
C14 H14 0.9300
C15 C16 1.367(5)
C15 H15 0.9300
C16 C17 1.399(3)
C16 H16 0.9300
C17 H17 0.9300
C18 C23 1.388(3)
C18 C19 1.392(3)
C19 C20 1.387(3)
C19 H19 0.9300
C20 C21 1.374(4)
C20 H20 0.9300
C21 C22 1.372(4)
C21 H21 0.9300
C22 C23 1.385(3)
C22 H22 0.9300
C23 H23 0.9300
C24 C29 1.377(3)
C24 C25 1.385(3)
C25 C26 1.389(3)
C25 H25 0.9300
C26 C27 1.366(4)
C26 H26 0.9300
C27 C28 1.360(4)
C27 H27 0.9300
C28 C29 1.389(3)
C28 H28 0.9300
C29 H29 0.9300
C30 C31 1.3900
C30 C35 1.3900
C31 C32 1.3900
C31 H31 0.9300
C32 C33 1.3900
C32 H32 0.9300
C33 C34 1.3900
C33 H33 0.9300
C34 C35 1.3900
C34 H34 0.9300
C35 H35 0.9300
C30' C31' 1.3900
C30' C35' 1.3900
C31' C32' 1.3900
C31' H31' 0.9300
C32' C33' 1.3900
C32' H32' 0.9300
C33' C34' 1.3900
C33' H33' 0.9300
C34' C35' 1.3900
C34' H34' 0.9300
C35' H35' 0.9300
C36 C37' 1.507(6)
C36 C37 1.5156
C37 C38 1.522(6)
C37 H37A 0.9700
C37 H37B 0.9700
C38 C39 1.533(6)
C38 H38A 0.9700
C38 H38B 0.9700
C39 C40 1.473(7)
C39 H39A 0.9700
C39 H39B 0.9700
C40 C41 1.530(7)
C40 H40S 0.9700
C40 H40B 0.9700
C41 H41S 0.9600
C41 H41B 0.9600
C41 H41C 0.9600
C37' C38' 1.495(8)
C37' H37C 0.9700
C37' H37D 0.9700
C38' C39' 1.529(8)
C38' H38C 0.9700
C38' H38D 0.9700
C39' C40' 1.468(9)
C39' H39C 0.9700
C39' H39D 0.9700
C40' C41' 1.521(9)
C40' H40C 0.9700
C40' H40D 0.9700
C41' H41D 0.9600
C41' H41E 0.9600
C41' H41F 0.9600
S O3 1.373(6)
S O1 1.397(5)
S O2 1.438(6)
S C42 1.816(9)
C42 F2 1.287(8)
C42 F1 1.293(8)
C42 F3 1.317(9)
S' O2' 1.389(7)
S' O3' 1.406(7)
S' O1' 1.422(6)
S' C42' 1.774(10)
C42' F1' 1.285(9)
C42' F3' 1.313(10)
C42' F2' 1.315(9)

loop_
_geom_hbond_atom_site_label_D
_geom_hbond_atom_site_label_H
_geom_hbond_atom_site_label_A
_geom_hbond_distance_DH
_geom_hbond_distance_HA
_geom_hbond_distance_DA
_geom_hbond_angle_DHA
N H0A O1 0.86 2.06 2.821(5) 146.2
N H0A O1' 0.86 2.06 2.879(5) 160.1

loop_
_geom_torsion_atom_site_label_1
_geom_torsion_atom_site_label_2
_geom_torsion_atom_site_label_3
_geom_torsion_atom_site_label_4
_geom_torsion
C36 Ru P1 O 89.09(7)
C3 Ru P1 O -87.52(10)
C2 Ru P1 O -98.6(2)
C4 Ru P1 O -116.30(11)
C5 Ru P1 O -152.53(11)
P2 Ru P1 O 1.90(5)
C1 Ru P1 O -168.39(13)
C36 Ru P1 C6 -161.52(9)
C3 Ru P1 C6 21.87(12)
C2 Ru P1 C6 10.8(3)
C4 Ru P1 C6 -6.91(12)
C5 Ru P1 C6 -43.14(13)
P2 Ru P1 C6 111.29(8)
C1 Ru P1 C6 -59.00(15)
C36 Ru P1 C12 -23.28(11)
C3 Ru P1 C12 160.11(13)
C2 Ru P1 C12 149.0(3)
C4 Ru P1 C12 131.34(13)
C5 Ru P1 C12 95.10(14)
P2 Ru P1 C12 -110.46(9)
C1 Ru P1 C12 79.24(16)
C36 Ru P1 P2 87.18(5)
C3 Ru P1 P2 -89.43(9)
C2 Ru P1 P2 -100.5(2)
C4 Ru P1 P2 -118.20(10)
C5 Ru P1 P2 -154.43(10)
C1 Ru P1 P2 -170.30(13)
C36 Ru P2 O -101.42(7)
C3 Ru P2 O 118.41(10)
C2 Ru P2 O 153.72(11)
C4 Ru P2 O 85.64(10)
C5 Ru P2 O 82.0(2)
C1 Ru P2 O 166.26(16)
P1 Ru P2 O -1.90(5)
C36 Ru P2 C18 146.52(9)
C3 Ru P2 C18 6.34(12)
C2 Ru P2 C18 41.66(12)
C4 Ru P2 C18 -26.42(12)
C5 Ru P2 C18 -30.1(2)
C1 Ru P2 C18 54.19(18)
P1 Ru P2 C18 -113.97(7)
C36 Ru P2 C24 8.07(9)
C3 Ru P2 C24 -132.10(12)
C2 Ru P2 C24 -96.79(12)
C4 Ru P2 C24 -164.87(12)
C5 Ru P2 C24 -168.5(2)
C1 Ru P2 C24 -84.26(18)
P1 Ru P2 C24 107.58(8)
C36 Ru P2 P1 -99.51(5)
C3 Ru P2 P1 120.31(9)
C2 Ru P2 P1 155.63(10)
C4 Ru P2 P1 87.55(9)
C5 Ru P2 P1 83.9(2)
C1 Ru P2 P1 168.16(16)
C6 P1 P2 O 72.44(10)
C12 P1 P2 O -64.23(11)
Ru P1 P2 O 177.15(7)
O P1 P2 C18 -69.01(10)
C6 P1 P2 C18 3.43(11)
C12 P1 P2 C18 -133.24(11)
Ru P1 P2 C18 108.14(8)
O P1 P2 C24 68.79(10)
C6 P1 P2 C24 141.23(10)
C12 P1 P2 C24 4.56(11)
Ru P1 P2 C24 -114.06(7)
O P1 P2 Ru -177.15(7)
C6 P1 P2 Ru -104.71(8)
C12 P1 P2 Ru 118.62(9)
C6 P1 O P2 -123.92(8)
C12 P1 O P2 131.69(8)
Ru P1 O P2 -2.38(6)
C18 P2 O P1 128.51(7)
C24 P2 O P1 -126.20(7)
Ru P2 O P1 2.39(6)
C36 Ru C1 C2 -112.0(2)
C3 Ru C1 C2 37.60(17)
C4 Ru C1 C2 78.8(2)
C5 Ru C1 C2 116.5(3)
P2 Ru C1 C2 -19.6(3)
P1 Ru C1 C2 142.55(18)
C36 Ru C1 C5 131.5(2)
C3 Ru C1 C5 -78.9(2)
C2 Ru C1 C5 -116.5(3)
C4 Ru C1 C5 -37.72(18)
P2 Ru C1 C5 -136.1(2)
P1 Ru C1 C5 26.0(3)
C5 C1 C2 C3 -0.5(3)
Ru C1 C2 C3 -63.36(17)
C5 C1 C2 Ru 62.83(18)
C36 Ru C2 C3 -171.73(17)
C4 Ru C2 C3 36.35(18)
C5 Ru C2 C3 78.4(2)
P2 Ru C2 C3 -74.70(18)
C1 Ru C2 C3 116.1(3)
P1 Ru C2 C3 16.1(4)
C36 Ru C2 C1 72.2(2)
C3 Ru C2 C1 -116.1(3)
C4 Ru C2 C1 -79.7(2)
C5 Ru C2 C1 -37.63(19)
P2 Ru C2 C1 169.22(17)
P1 Ru C2 C1 -100.0(3)
C1 C2 C3 C4 0.2(3)
Ru C2 C3 C4 -63.83(18)
C1 C2 C3 Ru 64.00(18)
C36 Ru C3 C4 130.11(19)
C2 Ru C3 C4 117.9(3)
C5 Ru C3 C4 37.81(19)
P2 Ru C3 C4 -125.70(18)
C1 Ru C3 C4 80.1(2)
P1 Ru C3 C4 -55.0(2)
C36 Ru C3 C2 12.2(2)
C4 Ru C3 C2 -117.9(3)
C5 Ru C3 C2 -80.1(2)
P2 Ru C3 C2 116.42(17)
C1 Ru C3 C2 -37.75(19)
P1 Ru C3 C2 -172.83(16)
C2 C3 C4 C5 0.3(3)
Ru C3 C4 C5 -63.29(18)
C2 C3 C4 Ru 63.54(18)
C36 Ru C4 C3 -100.1(3)
C2 Ru C4 C3 -36.84(18)
C5 Ru C4 C3 -116.5(3)
P2 Ru C4 C3 66.02(19)
C1 Ru C4 C3 -78.7(2)
P1 Ru C4 C3 135.45(18)
C36 Ru C4 C5 16.4(3)
C3 Ru C4 C5 116.5(3)
C2 Ru C4 C5 79.7(2)
P2 Ru C4 C5 -177.47(16)
C1 Ru C4 C5 37.78(19)
P1 Ru C4 C5 -108.04(18)
C3 C4 C5 C1 -0.6(3)
Ru C4 C5 C1 -63.61(18)
C3 C4 C5 Ru 63.04(18)
C2 C1 C5 C4 0.7(3)
Ru C1 C5 C4 63.37(18)
C2 C1 C5 Ru -62.69(18)
C36 Ru C5 C4 -170.91(17)
C3 Ru C5 C4 -36.96(18)
C2 Ru C5 C4 -78.7(2)
P2 Ru C5 C4 5.3(3)
C1 Ru C5 C4 -116.1(3)
P1 Ru C5 C4 80.45(18)
C36 Ru C5 C1 -54.8(2)
C3 Ru C5 C1 79.2(2)
C2 Ru C5 C1 37.39(19)
C4 Ru C5 C1 116.1(3)
P2 Ru C5 C1 121.5(3)
P1 Ru C5 C1 -163.43(18)
O P1 C6 C11 13.6(2)
C12 P1 C6 C11 118.61(19)
Ru P1 C6 C11 -92.44(19)
P2 P1 C6 C11 -26.8(2)
O P1 C6 C7 -167.16(18)
C12 P1 C6 C7 -62.1(2)
Ru P1 C6 C7 86.82(19)
P2 P1 C6 C7 152.44(16)
C11 C6 C7 C8 -1.1(4)
P1 C6 C7 C8 179.6(2)
C6 C7 C8 C9 0.4(4)
C7 C8 C9 C10 0.9(4)
C8 C9 C10 C11 -1.4(4)
C7 C6 C11 C10 0.6(4)
P1 C6 C11 C10 179.8(2)
C9 C10 C11 C6 0.7(4)
O P1 C12 C17 10.82(19)
C6 P1 C12 C17 -95.35(19)
Ru P1 C12 C17 121.27(17)
P2 P1 C12 C17 48.3(2)
O P1 C12 C13 -170.76(17)
C6 P1 C12 C13 83.06(19)
Ru P1 C12 C13 -60.3(2)
P2 P1 C12 C13 -133.25(16)
C17 C12 C13 C14 -0.3(4)
P1 C12 C13 C14 -178.78(19)
C12 C13 C14 C15 -0.1(4)
C13 C14 C15 C16 0.5(5)
C14 C15 C16 C17 -0.5(5)
C13 C12 C17 C16 0.3(4)
P1 C12 C17 C16 178.7(2)
C15 C16 C17 C12 0.1(4)
O P2 C18 C23 17.43(17)
C24 P2 C18 C23 -87.38(17)
Ru P2 C18 C23 126.07(15)
P1 P2 C18 C23 56.98(18)
O P2 C18 C19 -167.67(14)
C24 P2 C18 C19 87.53(16)
Ru P2 C18 C19 -59.02(16)
P1 P2 C18 C19 -128.12(13)
C23 C18 C19 C20 1.3(3)
P2 C18 C19 C20 -173.67(15)
C18 C19 C20 C21 -1.2(3)
C19 C20 C21 C22 0.2(3)
C20 C21 C22 C23 0.8(4)
C21 C22 C23 C18 -0.7(3)
C19 C18 C23 C22 -0.4(3)
P2 C18 C23 C22 174.54(17)
O P2 C24 C29 31.77(18)
C18 P2 C24 C29 138.96(17)
Ru P2 C24 C29 -75.97(18)
P1 P2 C24 C29 -7.16(19)
O P2 C24 C25 -149.14(19)
C18 P2 C24 C25 -41.9(2)
Ru P2 C24 C25 103.12(19)
P1 P2 C24 C25 171.93(17)
C29 C24 C25 C26 -1.1(4)
P2 C24 C25 C26 179.8(2)
C24 C25 C26 C27 0.2(5)
C25 C26 C27 C28 0.1(5)
C26 C27 C28 C29 0.5(4)
C25 C24 C29 C28 1.8(3)
P2 C24 C29 C28 -179.13(18)
C27 C28 C29 C24 -1.5(4)
C36 N C30 C31 114.7(3)
C30' N C30 C31 -81.8(11)
C36 N C30 C35 -70.8(3)
C30' N C30 C35 92.8(11)
N C30 C31 C32 174.7(4)
C35 C30 C31 C32 0.0
C30 C31 C32 C33 0.0
C31 C32 C33 C34 0.0
C32 C33 C34 C35 0.0
C33 C34 C35 C30 0.0
N C30 C35 C34 -174.4(4)
C31 C30 C35 C34 0.0
C36 N C30' C31' 73.9(4)
C30 N C30' C31' 54.6(10)
C36 N C30' C35' -106.0(3)
C30 N C30' C35' -125.2(11)
C35' C30' C31' C32' 0.0
N C30' C31' C32' -179.87(11)
C30' C31' C32' C33' 0.0
C31' C32' C33' C34' 0.0
C32' C33' C34' C35' 0.0
C33' C34' C35' C30' 0.0
C31' C30' C35' C34' 0.0
N C30' C35' C34' 179.87(11)
C30 N C36 C37' 10.7(5)
C30' N C36 C37' 6.4(6)
C30 N C36 C37 -5.6(3)
C30' N C36 C37 -9.9(4)
C30 N C36 Ru -172.5(2)
C30' N C36 Ru -176.8(2)
C3 Ru C36 N 34.4(2)
C2 Ru C36 N 41.76(18)
C4 Ru C36 N 94.4(2)
C5 Ru C36 N 104.95(17)
P2 Ru C36 N -73.50(15)
C1 Ru C36 N 75.95(19)
P1 Ru C36 N -141.25(14)
C3 Ru C36 C37' -149.4(5)
C2 Ru C36 C37' -142.0(5)
C4 Ru C36 C37' -89.4(6)
C5 Ru C36 C37' -78.8(5)
P2 Ru C36 C37' 102.7(5)
C1 Ru C36 C37' -107.9(5)
P1 Ru C36 C37' 34.9(5)
C3 Ru C36 C37 -131.1(3)
C2 Ru C36 C37 -123.7(3)
C4 Ru C36 C37 -71.0(3)
C5 Ru C36 C37 -60.5(3)
P2 Ru C36 C37 121.0(2)
C1 Ru C36 C37 -89.5(3)
P1 Ru C36 C37 53.3(2)
N C36 C37 C38 -102.4(5)
C37' C36 C37 C38 172.1(17)
Ru C36 C37 C38 63.4(6)
C36 C37 C38 C39 -174.4(6)
C37 C38 C39 C40 -63.5(11)
C38 C39 C40 C41 -179.0(8)
N C36 C37' C38' -98.9(8)
C37 C36 C37' C38' 2.4(12)
Ru C36 C37' C38' 84.8(8)
C36 C37' C38' C39' 172.6(8)
C37' C38' C39' C40' 169.2(13)
C38' C39' C40' C41' -176.6(16)
O3 S C42 F2 60.7(7)
O1 S C42 F2 -62.3(7)
O2 S C42 F2 -179.3(6)
O3 S C42 F1 -60.1(7)
O1 S C42 F1 176.8(7)
O2 S C42 F1 59.9(7)
O3 S C42 F3 -177.2(7)
O1 S C42 F3 59.8(8)
O2 S C42 F3 -57.2(7)
O2' S' C42' F1' 59.0(9)
O3' S' C42' F1' -64.4(8)
O1' S' C42' F1' -179.5(7)
O2' S' C42' F3' -61.4(9)
O3' S' C42' F3' 175.2(8)
O1' S' C42' F3' 60.1(9)
O2' S' C42' F2' -179.4(9)
O3' S' C42' F2' 57.1(9)
O1' S' C42' F2' -57.9(9)
